data_2022168
loop_
_publ_author_name
'Nitek, Wojciech'
'Kania, Agnieszka'
'Marona, Henryk'
'Waszkielewicz, Anna M.'
'\.Zes\/lawska, Ewa'

_publ_section_title
;
 The conformational analyses of
 2-amino-<i>N</i>-[2-(dimethylphenoxy)ethyl]propan-1-ol derivatives in
 different environments
;
_journal_coeditor_code KY3196
_journal_issue 7
_journal_name_full 'Acta Crystallographica Section C'
_journal_page_first
;
;
_journal_paper_doi 10.1107/S2053229620008244
_journal_volume 76
_journal_year 2020
_chemical_formula_iupac 'C13 H22 N O2 +, C6 H4 N O2 -'
_chemical_formula_moiety 'C13 H22 N O2 +, C6 H4 N O2 -'
_chemical_formula_sum 'C19 H26 N2 O4'
_chemical_formula_weight 346.42
_chemical_name_systematic
'(<i>R</i>,<i>S</i>)-<i>N</i>-[2-(2,3-Dimethylphenoxy)ethyl]-1-hydroxypropan-2-aminium pyridine-2-carboxylate'
_space_group_IT_number 2
_space_group_name_Hall '-P 1'
_space_group_name_H-M_alt 'P -1'
_symmetry_cell_setting triclinic
_symmetry_space_group_name_Hall '-P 1'
_symmetry_space_group_name_H-M 'P -1'
_atom_sites_solution_hydrogens mixed
_audit_creation_method 'WinGX routine CIF_UPDATE'
_cell_angle_alpha 118.9540(10)
_cell_angle_beta 91.2920(10)
_cell_angle_gamma 101.1390(10)
_cell_formula_units_Z 2
_cell_length_a 6.52250(10)
_cell_length_b 12.7734(2)
_cell_length_c 12.8431(2)
_cell_measurement_reflns_used 12551
_cell_measurement_temperature 100(2)
_cell_measurement_theta_max 76.506
_cell_measurement_theta_min 3.958
_cell_volume 910.20(3)
_computing_cell_refinement
;
CrysAlis PRO (Rigaku OD, 2018)
;
_computing_data_collection
;
CrysAlis PRO (Rigaku OD, 2018)
;
_computing_data_reduction
;
CrysAlis PRO (Rigaku OD, 2018)
;
_computing_structure_refinement
;
SIR2014 (Burla <i>et al.</i>,  2015) and SHELXL2018 (Sheldrick,
2015)
;
_diffrn_ambient_temperature 100(2)
_diffrn_detector 'CCD plate'
_diffrn_measured_fraction_theta_full 0.998
_diffrn_measured_fraction_theta_max 0.963
_diffrn_measurement_device 'four-circle diffractometer'
_diffrn_measurement_device_type 'Rigaku XtaLAB Synergy Dualflex diffractometer with a HyPix detector'
_diffrn_measurement_method '\w scans'
_diffrn_radiation_monochromator mirror
_diffrn_radiation_probe x-ray
_diffrn_radiation_type CuK\a
_diffrn_radiation_wavelength 1.54184
_diffrn_reflns_av_R_equivalents 0.0434
_diffrn_reflns_av_unetI/netI 0.0569
_diffrn_reflns_limit_h_max 8
_diffrn_reflns_limit_h_min -7
_diffrn_reflns_limit_k_max 15
_diffrn_reflns_limit_k_min -16
_diffrn_reflns_limit_l_max 16
_diffrn_reflns_limit_l_min -16
_diffrn_reflns_number 23149
_diffrn_reflns_theta_full 67.684
_diffrn_reflns_theta_max 76.154
_diffrn_reflns_theta_min 3.97
_diffrn_source 'micro-focus sealed X-ray tube'
_exptl_absorpt_coefficient_mu 0.722
_exptl_absorpt_correction_T_max 1
_exptl_absorpt_correction_T_min 0.553
_exptl_absorpt_correction_type gaussian
_exptl_absorpt_process_details
;
(CrysAlis PRO; Rigaku OD, 2018)
;
_exptl_crystal_colour 'clear colourless'
_exptl_crystal_density_diffrn 1.264
_exptl_crystal_description prism
_exptl_crystal_F_000 372
_exptl_crystal_size_max 0.408
_exptl_crystal_size_mid 0.079
_exptl_crystal_size_min 0.039
_refine_diff_density_max 0.221
_refine_diff_density_min -0.179
_refine_ls_extinction_coef 0.0035(5)
_refine_ls_extinction_expression Fc^*^=kFc[1+0.001xFc^2^\l^3^/sin(2\q)]^-1/4^
_refine_ls_extinction_method
;
SHELXL2018 (Sheldrick, 2015)
;
_refine_ls_goodness_of_fit_ref 1.05
_refine_ls_hydrogen_treatment mixed
_refine_ls_matrix_type full
_refine_ls_number_parameters 275
_refine_ls_number_reflns 3673
_refine_ls_number_restraints 11
_refine_ls_restrained_S_all 1.053
_refine_ls_R_factor_all 0.0387
_refine_ls_R_factor_gt 0.035
_refine_ls_shift/su_max 0.003
_refine_ls_shift/su_mean 0
_refine_ls_structure_factor_coef Fsqd
_refine_ls_weighting_details 'w=1/[\s^2^(Fo^2^)+(0.0450P)^2^+0.2207P] where P=(Fo^2^+2Fc^2^)/3'
_refine_ls_weighting_scheme calc
_refine_ls_wR_factor_gt 0.0913
_refine_ls_wR_factor_ref 0.0942
_reflns_number_gt 3310
_reflns_number_total 3673
_reflns_threshold_expression 'I > 2\s(I)'
_cod_data_source_file ky3196sup1.cif
_cod_data_source_block 1p
_cod_database_code 2022168
_shelx_estimated_absorpt_t_min 0.757
_shelx_estimated_absorpt_t_max 0.972

loop_
_symmetry_equiv_pos_as_xyz
'x, y, z'
'-x, -y, -z'

loop_
_atom_site_type_symbol
_atom_site_label
_atom_site_fract_x
_atom_site_fract_y
_atom_site_fract_z
_atom_site_U_iso_or_equiv
_atom_site_adp_type
_atom_site_calc_flag
_atom_site_occupancy
_atom_site_disorder_assembly
_atom_site_disorder_group
C C1A 0.5082(7) 0.4534(6) 0.1194(7) 0.0322(15) Uani d 0.603(3) A 1
H H1A 0.523554 0.409079 0.032992 0.039 Uiso calc 0.603(3) A 1
H H1C 0.444424 0.391328 0.141577 0.039 Uiso calc 0.603(3) A 1
C C3A 0.8233(12) 0.6299(5) 0.1739(7) 0.041(2) Uani d 0.603(3) A 1
H H3A 0.738044 0.691348 0.206 0.062 Uiso calc 0.603(3) A 1
H H3C 0.825283 0.60042 0.087936 0.062 Uiso calc 0.603(3) A 1
H H3E 0.967705 0.66735 0.215976 0.062 Uiso calc 0.603(3) A 1
O O1A 0.3675(3) 0.53307(18) 0.13754(15) 0.0470(5) Uani d 0.603(3) A 1
C C1B 0.8094(17) 0.6338(7) 0.1823(10) 0.037(3) Uani d 0.397(3) A 2
H H1B 0.949504 0.677605 0.231335 0.045 Uiso calc 0.397(3) A 2
H H1D 0.826909 0.608723 0.097671 0.045 Uiso calc 0.397(3) A 2
C C3B 0.5195(15) 0.4421(12) 0.1180(13) 0.046(3) Uani d 0.397(3) A 2
H H3B 0.407632 0.485456 0.150607 0.069 Uiso calc 0.397(3) A 2
H H3D 0.49048 0.364985 0.120154 0.069 Uiso calc 0.397(3) A 2
H H3F 0.524597 0.423929 0.034863 0.069 Uiso calc 0.397(3) A 2
O O1B 0.6716(4) 0.7142(2) 0.2214(2) 0.0374(7) Uani d 0.397(3) A 2
C C2 0.72780(18) 0.52154(10) 0.19228(10) 0.0282(3) Uani d 1 . .
H H2 0.821892 0.462556 0.163793 0.034 Uiso calc 1 A 1
C C4 0.67093(19) 0.47360(11) 0.36251(10) 0.0301(3) Uani d 1 . .
H H4A 0.538371 0.413432 0.314275 0.036 Uiso calc 1 . .
H H4B 0.646632 0.514876 0.447621 0.036 Uiso calc 1 . .
C C5 0.84137(19) 0.40507(10) 0.34979(9) 0.0276(2) Uani d 1 . .
H H5A 0.981423 0.463282 0.379238 0.033 Uiso calc 1 . .
H H5B 0.820648 0.363371 0.397974 0.033 Uiso calc 1 . .
C C6 0.99162(17) 0.25555(10) 0.19395(10) 0.0239(2) Uani d 1 . .
C C7 1.01307(17) 0.19803(10) 0.07140(10) 0.0232(2) Uani d 1 . .
C C8 1.17644(18) 0.13710(10) 0.03294(10) 0.0254(2) Uani d 1 . .
C C9 1.31082(18) 0.13268(11) 0.11611(11) 0.0293(3) Uani d 1 . .
H H9 1.422881 0.09223 0.090152 0.035 Uiso calc 1 . .
C C10 1.28249(19) 0.18663(11) 0.23597(11) 0.0301(3) Uani d 1 . .
H H10 1.373047 0.181061 0.291163 0.036 Uiso calc 1 . .
C C11 1.12319(18) 0.24874(10) 0.27633(10) 0.0274(2) Uani d 1 . .
H H11 1.104107 0.285988 0.358703 0.033 Uiso calc 1 . .
C C12 0.86223(19) 0.20306(11) -0.01589(10) 0.0283(3) Uani d 1 . .
H H12A 0.827002 0.123391 -0.090346 0.042 Uiso calc 1 . .
H H12B 0.928362 0.267368 -0.033571 0.042 Uiso calc 1 . .
H H12C 0.733303 0.221702 0.01951 0.042 Uiso calc 1 . .
C C13 1.2099(2) 0.07789(11) -0.09733(11) 0.0308(3) Uani d 1 . .
H H13A 1.334484 0.043316 -0.107477 0.046 Uiso calc 1 . .
H H13B 1.231059 0.139794 -0.122728 0.046 Uiso calc 1 . .
H H13C 1.085776 0.012067 -0.14644 0.046 Uiso calc 1 . .
C C14 0.26384(18) 0.71435(10) 0.44225(9) 0.0244(2) Uani d 1 . .
C C15 0.44130(17) 0.82847(10) 0.51361(9) 0.0231(2) Uani d 1 . .
C C16 0.40433(17) 0.93583(10) 0.60737(9) 0.0249(2) Uani d 1 . .
H H16 0.266281 0.939552 0.628616 0.03 Uiso calc 1 . .
C C17 0.57110(18) 1.03717(10) 0.66934(10) 0.0273(2) Uani d 1 . .
H H17 0.549518 1.11174 0.733425 0.033 Uiso calc 1 . .
C C18 0.77024(19) 1.02785(11) 0.63618(10) 0.0285(2) Uani d 1 . .
H H18 0.888078 1.095814 0.676964 0.034 Uiso calc 1 . .
C C19 0.79363(18) 0.91738(11) 0.54238(11) 0.0305(3) Uani d 1 . .
H H19 0.930684 0.91115 0.520362 0.037 Uiso calc 1 . .
N N1 0.71983(16) 0.56730(9) 0.32404(8) 0.0269(2) Uani d 1 . .
N N2 0.63362(15) 0.81869(9) 0.48087(8) 0.0285(2) Uani d 1 . .
O O2 0.83080(12) 0.31628(7) 0.22573(7) 0.02673(19) Uani d 1 . .
O O3 0.31104(14) 0.61537(7) 0.37268(8) 0.0350(2) Uani d 1 . .
O O4 0.08058(12) 0.72907(7) 0.46149(7) 0.0308(2) Uani d 1 . .
H H1AO 0.333(5) 0.556(3) 0.210(2) 0.073(10) Uiso d 0.603(3) A 1
H H1BO 0.665(7) 0.747(4) 0.2980(19) 0.057(13) Uiso d 0.397(3) A 2
H H1AN 0.853(3) 0.6217(15) 0.3670(14) 0.044(4) Uiso d 1 . .
H H1BN 0.623(3) 0.6151(15) 0.3513(14) 0.045(4) Uiso d 1 . .

loop_
_atom_site_aniso_label
_atom_site_aniso_U_11
_atom_site_aniso_U_22
_atom_site_aniso_U_33
_atom_site_aniso_U_12
_atom_site_aniso_U_13
_atom_site_aniso_U_23
C1A 0.028(2) 0.029(2) 0.022(2) -0.0081(19) -0.0024(18) 0.0058(17)
C3A 0.042(3) 0.032(3) 0.060(4) 0.000(2) -0.002(3) 0.033(3)
O1A 0.0393(9) 0.0693(12) 0.0337(9) 0.0225(8) 0.0050(7) 0.0232(8)
C1B 0.037(5) 0.041(5) 0.020(3) 0.006(3) 0.005(3) 0.005(3)
C3B 0.057(6) 0.046(4) 0.038(5) 0.022(4) 0.008(4) 0.019(4)
O1B 0.0588(16) 0.0293(12) 0.0316(13) 0.0185(11) 0.0117(11) 0.0178(10)
C2 0.0296(6) 0.0253(6) 0.0266(6) 0.0065(5) 0.0063(5) 0.0104(5)
C4 0.0293(6) 0.0312(6) 0.0249(5) 0.0051(5) 0.0095(5) 0.0106(5)
C5 0.0349(6) 0.0259(5) 0.0194(5) 0.0055(5) 0.0048(4) 0.0097(4)
C6 0.0236(5) 0.0209(5) 0.0249(5) 0.0023(4) 0.0022(4) 0.0106(4)
C7 0.0233(5) 0.0205(5) 0.0243(5) 0.0016(4) 0.0019(4) 0.0113(4)
C8 0.0249(6) 0.0212(5) 0.0285(6) 0.0020(4) 0.0044(4) 0.0124(4)
C9 0.0248(6) 0.0260(6) 0.0374(6) 0.0055(4) 0.0033(5) 0.0162(5)
C10 0.0289(6) 0.0289(6) 0.0330(6) 0.0029(5) -0.0045(5) 0.0175(5)
C11 0.0302(6) 0.0248(5) 0.0234(5) 0.0018(5) -0.0011(4) 0.0110(4)
C12 0.0318(6) 0.0300(6) 0.0225(5) 0.0087(5) 0.0031(4) 0.0123(5)
C13 0.0322(6) 0.0295(6) 0.0315(6) 0.0086(5) 0.0101(5) 0.0150(5)
C14 0.0273(6) 0.0266(5) 0.0218(5) 0.0087(4) 0.0037(4) 0.0130(4)
C15 0.0242(5) 0.0272(5) 0.0211(5) 0.0100(4) 0.0033(4) 0.0132(4)
C16 0.0244(5) 0.0300(6) 0.0224(5) 0.0101(4) 0.0045(4) 0.0133(5)
C17 0.0317(6) 0.0267(6) 0.0226(5) 0.0105(5) 0.0039(4) 0.0101(4)
C18 0.0276(6) 0.0282(6) 0.0284(6) 0.0039(5) 0.0008(4) 0.0141(5)
C19 0.0231(6) 0.0352(6) 0.0327(6) 0.0093(5) 0.0052(5) 0.0155(5)
N1 0.0239(5) 0.0239(5) 0.0261(5) 0.0080(4) 0.0029(4) 0.0064(4)
N2 0.0255(5) 0.0304(5) 0.0276(5) 0.0110(4) 0.0049(4) 0.0113(4)
O2 0.0265(4) 0.0274(4) 0.0210(4) 0.0075(3) 0.0018(3) 0.0076(3)
O3 0.0337(5) 0.0251(4) 0.0385(5) 0.0083(4) 0.0098(4) 0.0092(4)
O4 0.0233(4) 0.0292(4) 0.0345(4) 0.0071(3) 0.0007(3) 0.0114(4)

loop_
_atom_type_symbol
_atom_type_description
_atom_type_scat_dispersion_real
_atom_type_scat_dispersion_imag
_atom_type_scat_source
C C 0.0181 0.0091 'International Tables Vol C Tables 4.2.6.8 and 6.1.1.4'
H H 0 0 'International Tables Vol C Tables 4.2.6.8 and 6.1.1.4'
N N 0.0311 0.018 'International Tables Vol C Tables 4.2.6.8 and 6.1.1.4'
O O 0.0492 0.0322 'International Tables Vol C Tables 4.2.6.8 and 6.1.1.4'

loop_
_exptl_crystal_face_index_h
_exptl_crystal_face_index_k
_exptl_crystal_face_index_l
_exptl_crystal_face_perp_dist
0 1 -1 0.0489
-3 -5 5 0.1528
-1 7 -7 0.0759
-3 2 -4 0.1771
-4 3 1 0.1953
0 1 1 0.0084
0 -1 -1 0.0302
0 -1 1 0.0304
1 0 0 0.1819

loop_
_geom_angle_atom_site_label_1
_geom_angle_atom_site_label_2
_geom_angle_atom_site_label_3
_geom_angle_site_symmetry_1
_geom_angle_site_symmetry_3
_geom_angle
_geom_angle_publ_flag
O1A C1A C2 . . 113.6(4) ?
O1A C1A H1A . . 108.8 ?
C2 C1A H1A . . 108.8 ?
O1A C1A H1C . . 108.8 ?
C2 C1A H1C . . 108.8 ?
H1A C1A H1C . . 107.7 ?
C2 C3A H3A . . 109.5 ?
C2 C3A H3C . . 109.5 ?
H3A C3A H3C . . 109.5 ?
C2 C3A H3E . . 109.5 ?
H3A C3A H3E . . 109.5 ?
H3C C3A H3E . . 109.5 ?
C1A O1A H1AO . . 106(2) ?
O1B C1B C2 . . 111.7(6) ?
O1B C1B H1B . . 109.3 ?
C2 C1B H1B . . 109.3 ?
O1B C1B H1D . . 109.3 ?
C2 C1B H1D . . 109.3 ?
H1B C1B H1D . . 108 ?
C2 C3B H3B . . 109.5 ?
C2 C3B H3D . . 109.5 ?
H3B C3B H3D . . 109.5 ?
C2 C3B H3F . . 109.5 ?
H3B C3B H3F . . 109.5 ?
H3D C3B H3F . . 109.5 ?
C1B O1B H1BO . . 113(3) ?
C3B C2 N1 . . 111.8(6) ?
C3B C2 C1B . . 115.5(7) ?
N1 C2 C1B . . 105.7(4) ?
N1 C2 C3A . . 109.5(3) ?
N1 C2 C1A . . 111.2(3) ?
C3A C2 C1A . . 111.3(4) ?
N1 C2 H2 . . 108.3 ?
C3A C2 H2 . . 108.3 ?
C1A C2 H2 . . 108.3 ?
N1 C4 C5 . . 114.13(9) ?
N1 C4 H4A . . 108.7 ?
C5 C4 H4A . . 108.7 ?
N1 C4 H4B . . 108.7 ?
C5 C4 H4B . . 108.7 ?
H4A C4 H4B . . 107.6 ?
O2 C5 C4 . . 108.47(9) ?
O2 C5 H5A . . 110 ?
C4 C5 H5A . . 110 ?
O2 C5 H5B . . 110 ?
C4 C5 H5B . . 110 ?
H5A C5 H5B . . 108.4 ?
O2 C6 C11 . . 123.01(10) ?
O2 C6 C7 . . 115.50(9) ?
C11 C6 C7 . . 121.47(10) ?
C8 C7 C6 . . 118.68(10) ?
C8 C7 C12 . . 121.33(10) ?
C6 C7 C12 . . 119.99(10) ?
C9 C8 C7 . . 119.68(10) ?
C9 C8 C13 . . 119.92(10) ?
C7 C8 C13 . . 120.39(10) ?
C10 C9 C8 . . 120.66(11) ?
C10 C9 H9 . . 119.7 ?
C8 C9 H9 . . 119.7 ?
C9 C10 C11 . . 120.63(10) ?
C9 C10 H10 . . 119.7 ?
C11 C10 H10 . . 119.7 ?
C10 C11 C6 . . 118.82(10) ?
C10 C11 H11 . . 120.6 ?
C6 C11 H11 . . 120.6 ?
C7 C12 H12A . . 109.5 ?
C7 C12 H12B . . 109.5 ?
H12A C12 H12B . . 109.5 ?
C7 C12 H12C . . 109.5 ?
H12A C12 H12C . . 109.5 ?
H12B C12 H12C . . 109.5 ?
C8 C13 H13A . . 109.5 ?
C8 C13 H13B . . 109.5 ?
H13A C13 H13B . . 109.5 ?
C8 C13 H13C . . 109.5 ?
H13A C13 H13C . . 109.5 ?
H13B C13 H13C . . 109.5 ?
O3 C14 O4 . . 125.99(11) ?
O3 C14 C15 . . 118.32(10) ?
O4 C14 C15 . . 115.67(9) ?
N2 C15 C16 . . 122.54(10) ?
N2 C15 C14 . . 116.07(9) ?
C16 C15 C14 . . 121.38(10) ?
C17 C16 C15 . . 119.13(10) ?
C17 C16 H16 . . 120.4 ?
C15 C16 H16 . . 120.4 ?
C16 C17 C18 . . 118.71(10) ?
C16 C17 H17 . . 120.6 ?
C18 C17 H17 . . 120.6 ?
C19 C18 C17 . . 118.48(11) ?
C19 C18 H18 . . 120.8 ?
C17 C18 H18 . . 120.8 ?
N2 C19 C18 . . 123.57(11) ?
N2 C19 H19 . . 118.2 ?
C18 C19 H19 . . 118.2 ?
C4 N1 C2 . . 117.41(9) ?
C4 N1 H1AN . . 108.2(9) ?
C2 N1 H1AN . . 108.0(9) ?
C4 N1 H1BN . . 107.0(10) ?
C2 N1 H1BN . . 110.5(10) ?
H1AN N1 H1BN . . 105.1(13) ?
C19 N2 C15 . . 117.57(10) ?
C6 O2 C5 . . 116.94(8) ?

loop_
_geom_bond_atom_site_label_1
_geom_bond_atom_site_label_2
_geom_bond_site_symmetry_2
_geom_bond_distance
_geom_bond_publ_flag
C1A O1A . 1.440(7) ?
C1A C2 . 1.535(4) ?
C1A H1A . 0.99 ?
C1A H1C . 0.99 ?
C3A C2 . 1.533(4) ?
C3A H3A . 0.98 ?
C3A H3C . 0.98 ?
C3A H3E . 0.98 ?
O1A H1AO . 0.877(18) ?
C1B O1B . 1.411(8) ?
C1B C2 . 1.498(7) ?
C1B H1B . 0.99 ?
C1B H1D . 0.99 ?
C3B C2 . 1.502(8) ?
C3B H3B . 0.98 ?
C3B H3D . 0.98 ?
C3B H3F . 0.98 ?
O1B H1BO . 0.868(19) ?
C2 N1 . 1.5052(14) ?
C2 H2 . 1 ?
C4 N1 . 1.4867(15) ?
C4 C5 . 1.5082(16) ?
C4 H4A . 0.99 ?
C4 H4B . 0.99 ?
C5 O2 . 1.4300(13) ?
C5 H5A . 0.99 ?
C5 H5B . 0.99 ?
C6 O2 . 1.3769(13) ?
C6 C11 . 1.3931(16) ?
C6 C7 . 1.4023(15) ?
C7 C8 . 1.3990(15) ?
C7 C12 . 1.5078(15) ?
C8 C9 . 1.3955(17) ?
C8 C13 . 1.5079(15) ?
C9 C10 . 1.3834(17) ?
C9 H9 . 0.95 ?
C10 C11 . 1.3864(17) ?
C10 H10 . 0.95 ?
C11 H11 . 0.95 ?
C12 H12A . 0.98 ?
C12 H12B . 0.98 ?
C12 H12C . 0.98 ?
C13 H13A . 0.98 ?
C13 H13B . 0.98 ?
C13 H13C . 0.98 ?
C14 O3 . 1.2492(13) ?
C14 O4 . 1.2571(13) ?
C14 C15 . 1.5203(16) ?
C15 N2 . 1.3414(14) ?
C15 C16 . 1.3896(15) ?
C16 C17 . 1.3826(17) ?
C16 H16 . 0.95 ?
C17 C18 . 1.3850(16) ?
C17 H17 . 0.95 ?
C18 C19 . 1.3825(17) ?
C18 H18 . 0.95 ?
C19 N2 . 1.3389(16) ?
C19 H19 . 0.95 ?
N1 H1AN . 0.958(18) ?
N1 H1BN . 0.919(17) ?

loop_
_geom_hbond_atom_site_label_D
_geom_hbond_atom_site_label_H
_geom_hbond_atom_site_label_A
_geom_hbond_site_symmetry_A
_geom_hbond_distance_DH
_geom_hbond_distance_HA
_geom_hbond_distance_DA
_geom_hbond_angle_DHA
_geom_hbond_publ_flag
N1 H1AN O4 1_655 0.96(2) 1.75(2) 2.7070(10) 173.0(10) yes
N1 H1BN N2 . 0.920(2) 2.30(2) 3.0280(10) 136.0(10) yes
N1 H1BN O3 . 0.920(2) 2.06(2) 2.8660(10) 146.0(10) yes
O1A H1AO O3 . 0.88(2) 1.87(2) 2.736(2) 170(3) yes
O1B H1BO N2 . 0.87(2) 2.10(2) 2.967(2) 177(4) yes
C2 H2 O2 . 1 2.37 3.0443(14) 124.2 yes
C3A H3C O1A 2_665 0.98 2.66 3.549(9) 150.2 yes
C5 H5A O3 1_655 0.99 2.64 3.564(2) 155.9 yes
C19 H19 O4 1_655 0.95 2.48 3.1270(10) 125.4 yes

loop_
_geom_torsion_atom_site_label_1
_geom_torsion_atom_site_label_2
_geom_torsion_atom_site_label_3
_geom_torsion_atom_site_label_4
_geom_torsion_site_symmetry_1
_geom_torsion_site_symmetry_2
_geom_torsion_site_symmetry_3
_geom_torsion_site_symmetry_4
_geom_torsion
_geom_torsion_publ_flag
O1B C1B C2 C3B . . . . 61.6(11) ?
O1B C1B C2 N1 . . . . -62.7(8) ?
O1A C1A C2 N1 . . . . 71.1(6) ?
O1A C1A C2 C3A . . . . -51.3(7) ?
N1 C4 C5 O2 . . . . -76.44(12) ?
O2 C6 C7 C8 . . . . 178.45(9) ?
C11 C6 C7 C8 . . . . -2.70(16) ?
O2 C6 C7 C12 . . . . -1.31(15) ?
C11 C6 C7 C12 . . . . 177.54(10) ?
C6 C7 C8 C9 . . . . 1.29(16) ?
C12 C7 C8 C9 . . . . -178.95(10) ?
C6 C7 C8 C13 . . . . -177.84(10) ?
C12 C7 C8 C13 . . . . 1.92(16) ?
C7 C8 C9 C10 . . . . 0.82(17) ?
C13 C8 C9 C10 . . . . 179.94(10) ?
C8 C9 C10 C11 . . . . -1.59(17) ?
C9 C10 C11 C6 . . . . 0.20(17) ?
O2 C6 C11 C10 . . . . -179.28(10) ?
C7 C6 C11 C10 . . . . 1.96(16) ?
O3 C14 C15 N2 . . . . 11.18(15) ?
O4 C14 C15 N2 . . . . -170.18(9) ?
O3 C14 C15 C16 . . . . -168.55(10) ?
O4 C14 C15 C16 . . . . 10.09(15) ?
N2 C15 C16 C17 . . . . 0.39(17) ?
C14 C15 C16 C17 . . . . -179.90(9) ?
C15 C16 C17 C18 . . . . -0.42(16) ?
C16 C17 C18 C19 . . . . -0.01(17) ?
C17 C18 C19 N2 . . . . 0.53(18) ?
C5 C4 N1 C2 . . . . 68.07(13) ?
C3B C2 N1 C4 . . . . 61.4(6) ?
C1B C2 N1 C4 . . . . -172.1(4) ?
C3A C2 N1 C4 . . . . -168.5(3) ?
C1A C2 N1 C4 . . . . 68.1(3) ?
C18 C19 N2 C15 . . . . -0.56(17) ?
C16 C15 N2 C19 . . . . 0.09(16) ?
C14 C15 N2 C19 . . . . -179.63(10) ?
C11 C6 O2 C5 . . . . 19.38(15) ?
C7 C6 O2 C5 . . . . -161.79(9) ?
C4 C5 O2 C6 . . . . 171.72(9) ?

_cod_database_fobs_code 2022168
